data_7214107
loop_
_publ_author_name
'Lusi, Matteo'
'Barbour, Leonard J.'

_publ_section_title
;
 Temperature-dependent guest reorientation: a reversible order--disorder
 transformation in a single crystal
;
_journal_issue 1
_journal_name_full CrystEngComm
_journal_page_first 36
_journal_paper_doi 10.1039/c3ce41572d
_journal_volume 16
_journal_year 2014
_chemical_formula_sum 'C62 H56 N6 Ni S2'
_chemical_formula_weight 1007.96
_chemical_name_common 173D
_chemical_name_systematic
;
?
;
_space_group_IT_number 14
_symmetry_cell_setting monoclinic
_symmetry_space_group_name_Hall '-P 2yn'
_symmetry_space_group_name_H-M 'P 1 21/n 1'
_atom_sites_solution_hydrogens geom
_atom_sites_solution_primary direct
_atom_sites_solution_secondary difmap
_audit_creation_method SHELXL-97
_cell_angle_alpha 90.00
_cell_angle_beta 99.028(2)
_cell_angle_gamma 90.00
_cell_formula_units_Z 4
_cell_length_a 10.4770(4)
_cell_length_b 23.0584(10)
_cell_length_c 22.7761(9)
_cell_measurement_temperature 173(2)
_cell_volume 5434.2(4)
_computing_cell_refinement 'SMART (Bruker, 2003)'
_computing_data_collection 'SMART (Bruker, 2002)'
_computing_data_reduction SAINT
_computing_molecular_graphics 'X-Seed (Barbour,2001;Atwood&Barbour,2003)'
_computing_publication_material 'X-Seed (Barbour,2001;Atwood&Barbour,2003)'
_computing_structure_refinement 'SHELXL-97 (Sheldrick, 1997)'
_computing_structure_solution 'SHELXS-97 (Sheldrick, 1990)'
_diffrn_ambient_temperature 173(2)
_diffrn_measured_fraction_theta_full 0.998
_diffrn_measured_fraction_theta_max 0.909
_diffrn_radiation_monochromator graphite
_diffrn_radiation_source 'fine-focus sealed tube'
_diffrn_radiation_type MoK\a
_diffrn_radiation_wavelength 0.71073
_diffrn_reflns_av_R_equivalents 0.0731
_diffrn_reflns_av_sigmaI/netI 0.0840
_diffrn_reflns_limit_h_max 14
_diffrn_reflns_limit_h_min -14
_diffrn_reflns_limit_k_max 31
_diffrn_reflns_limit_k_min -31
_diffrn_reflns_limit_l_max 30
_diffrn_reflns_limit_l_min -30
_diffrn_reflns_number 54274
_diffrn_reflns_theta_full 26.50
_diffrn_reflns_theta_max 30.51
_diffrn_reflns_theta_min 1.26
_exptl_absorpt_coefficient_mu 0.478
_exptl_absorpt_correction_T_max 0.9765
_exptl_absorpt_correction_T_min 0.8698
_exptl_absorpt_correction_type multi-scan
_exptl_absorpt_process_details SADABS;
_exptl_crystal_colour lilac
_exptl_crystal_density_diffrn 1.232
_exptl_crystal_density_method 'not measured'
_exptl_crystal_description plate
_exptl_crystal_F_000 2120
_exptl_crystal_size_max 0.30
_exptl_crystal_size_mid 0.20
_exptl_crystal_size_min 0.05
_refine_diff_density_max 0.426
_refine_diff_density_min -0.579
_refine_diff_density_rms 0.065
_refine_ls_extinction_method none
_refine_ls_goodness_of_fit_ref 0.965
_refine_ls_hydrogen_treatment constr
_refine_ls_matrix_type full
_refine_ls_number_parameters 622
_refine_ls_number_reflns 15062
_refine_ls_number_restraints 1
_refine_ls_restrained_S_all 0.965
_refine_ls_R_factor_all 0.1131
_refine_ls_R_factor_gt 0.0572
_refine_ls_shift/su_max 0.004
_refine_ls_shift/su_mean 0.000
_refine_ls_structure_factor_coef Fsqd
_refine_ls_weighting_details 'calc w=1/[\s^2^(Fo^2^)+(0.0683P)^2^+3.1720P] where P=(Fo^2^+2Fc^2^)/3'
_refine_ls_weighting_scheme calc
_refine_ls_wR_factor_gt 0.1402
_refine_ls_wR_factor_ref 0.1685
_reflns_number_gt 8786
_reflns_number_total 15062
_reflns_threshold_expression >2sigma(I)
_cod_data_source_file c3ce41572d.txt
_cod_data_source_block C:\Users\ml184.AD\University\#Dafinire\#WC1M\CIFs\Disordered\173d3pb.CIF
_cod_original_sg_symbol_H-M P21/n
_cod_database_code 7214107

loop_
_symmetry_equiv_pos_as_xyz
'x, y, z'
'-x+1/2, y+1/2, -z+1/2'
'-x, -y, -z'
'x-1/2, -y-1/2, z-1/2'

loop_
_atom_site_label
_atom_site_type_symbol
_atom_site_fract_x
_atom_site_fract_y
_atom_site_fract_z
_atom_site_U_iso_or_equiv
_atom_site_adp_type
_atom_site_occupancy
_atom_site_symmetry_multiplicity
_atom_site_calc_flag
_atom_site_refinement_flags
_atom_site_disorder_assembly
_atom_site_disorder_group
Ni1 Ni 0.51943(3) 0.287037(14) 0.253807(12) 0.02558(10) Uani 1 1 d . . .
S1 S 0.93859(8) 0.28235(4) 0.37490(4) 0.0558(2) Uani 1 1 d . . .
N1 N 0.7086(2) 0.28718(9) 0.29591(9) 0.0306(5) Uani 1 1 d . . .
C1 C 0.8028(2) 0.28556(11) 0.32865(10) 0.0287(5) Uani 1 1 d . . .
S2 S 0.11030(8) 0.26656(4) 0.12761(3) 0.0517(2) Uani 1 1 d . . .
N2 N 0.3301(2) 0.28142(9) 0.21167(9) 0.0307(5) Uani 1 1 d . . .
C2 C 0.2394(2) 0.27581(10) 0.17724(10) 0.0285(5) Uani 1 1 d . . .
N1A N 0.51175(19) 0.37869(9) 0.25219(8) 0.0291(4) Uani 1 1 d . . .
C1A C 0.6189(2) 0.41141(12) 0.25691(12) 0.0348(6) Uani 1 1 d . . .
H1A H 0.7003 0.3925 0.2613 0.042 Uiso 1 1 calc R . .
C2A C 0.6164(2) 0.47113(12) 0.25570(12) 0.0353(6) Uani 1 1 d . . .
H2A H 0.6952 0.4922 0.2600 0.042 Uiso 1 1 calc R . .
C3A C 0.4990(2) 0.50086(11) 0.24824(9) 0.0275(5) Uani 1 1 d . . .
C4A C 0.3886(2) 0.46664(12) 0.24275(12) 0.0344(6) Uani 1 1 d . . .
H4A H 0.3057 0.4844 0.2371 0.041 Uiso 1 1 calc R . .
C5A C 0.3988(2) 0.40710(12) 0.24543(12) 0.0354(6) Uani 1 1 d . . .
H5A H 0.3216 0.3850 0.2423 0.043 Uiso 1 1 calc R . .
C6A C 0.4917(2) 0.56490(11) 0.24633(9) 0.0276(5) Uani 1 1 d . . .
C7A C 0.3810(2) 0.59413(11) 0.25794(10) 0.0312(5) Uani 1 1 d . . .
H7A H 0.3091 0.5725 0.2666 0.037 Uiso 1 1 calc R . .
C8A C 0.3750(3) 0.65421(12) 0.25696(11) 0.0371(6) Uani 1 1 d . . .
H8A H 0.2997 0.6734 0.2655 0.045 Uiso 1 1 calc R . .
C9A C 0.4779(3) 0.68631(12) 0.24366(11) 0.0395(6) Uani 1 1 d . . .
H9A H 0.4734 0.7275 0.2426 0.047 Uiso 1 1 calc R . .
C10A C 0.5875(3) 0.65827(12) 0.23195(11) 0.0379(6) Uani 1 1 d . . .
H10A H 0.6584 0.6803 0.2227 0.045 Uiso 1 1 calc R . .
C11A C 0.5949(2) 0.59845(11) 0.23354(10) 0.0316(5) Uani 1 1 d . . .
H11A H 0.6714 0.5798 0.2258 0.038 Uiso 1 1 calc R . .
N1B N 0.4560(2) 0.29274(9) 0.33885(8) 0.0286(4) Uani 1 1 d . . .
C1B C 0.5236(2) 0.32582(11) 0.38167(11) 0.0333(6) Uani 1 1 d . . .
H1B H 0.6052 0.3403 0.3754 0.040 Uiso 1 1 calc R . .
C2B C 0.4808(2) 0.33962(12) 0.43386(10) 0.0335(6) Uani 1 1 d . . .
H2B H 0.5324 0.3632 0.4625 0.040 Uiso 1 1 calc R . .
C3B C 0.3617(2) 0.31906(11) 0.44494(10) 0.0307(5) Uani 1 1 d . . .
C4B C 0.2934(3) 0.28403(12) 0.40139(11) 0.0369(6) Uani 1 1 d . . .
H4B H 0.2125 0.2681 0.4070 0.044 Uiso 1 1 calc R . .
C5B C 0.3431(3) 0.27241(12) 0.34992(11) 0.0341(6) Uani 1 1 d . . .
H5B H 0.2939 0.2486 0.3207 0.041 Uiso 1 1 calc R . .
C6B C 0.3134(2) 0.33532(12) 0.50079(10) 0.0327(6) Uani 1 1 d . . .
C7B C 0.1831(3) 0.34337(16) 0.50235(13) 0.0531(9) Uani 1 1 d . . .
H7B H 0.1217 0.3368 0.4676 0.064 Uiso 1 1 calc R . .
C8B C 0.1418(3) 0.36101(18) 0.55442(14) 0.0647(11) Uani 1 1 d . . .
H8B H 0.0522 0.3667 0.5550 0.078 Uiso 1 1 calc R . .
C9B C 0.2294(3) 0.37034(16) 0.60551(13) 0.0525(8) Uani 1 1 d . . .
H9B H 0.2004 0.3823 0.6411 0.063 Uiso 1 1 calc R . .
C10B C 0.3582(3) 0.36217(14) 0.60438(11) 0.0441(7) Uani 1 1 d . . .
H10B H 0.4190 0.3685 0.6393 0.053 Uiso 1 1 calc R . .
C11B C 0.4002(3) 0.34482(12) 0.55277(11) 0.0366(6) Uani 1 1 d . . .
H11B H 0.4900 0.3392 0.5526 0.044 Uiso 1 1 calc R . .
N1C N 0.52314(19) 0.19521(9) 0.25485(8) 0.0284(4) Uani 1 1 d . . .
C1C C 0.5666(2) 0.16541(11) 0.30456(11) 0.0330(6) Uani 1 1 d . . .
H1C H 0.6026 0.1865 0.3390 0.040 Uiso 1 1 calc R . .
C2C C 0.5620(3) 0.10622(12) 0.30838(11) 0.0359(6) Uani 1 1 d . . .
H2C H 0.5941 0.0875 0.3449 0.043 Uiso 1 1 calc R . .
C3C C 0.5105(2) 0.07326(12) 0.25890(11) 0.0329(6) Uani 1 1 d . . .
C4C C 0.4670(3) 0.10439(12) 0.20692(11) 0.0351(6) Uani 1 1 d . . .
H4C H 0.4318 0.0843 0.1716 0.042 Uiso 1 1 calc R . .
C5C C 0.4749(2) 0.16389(11) 0.20661(11) 0.0322(6) Uani 1 1 d . . .
H5C H 0.4448 0.1838 0.1706 0.039 Uiso 1 1 calc R . .
C6C C 0.5010(3) 0.00869(13) 0.26150(14) 0.0426(7) Uani 1 1 d . . .
C7C C 0.4888(4) -0.02449(15) 0.21150(18) 0.0689(11) Uani 1 1 d . . .
H7C H 0.4863 -0.0061 0.1740 0.083 Uiso 1 1 calc R . .
C8C C 0.4799(5) -0.08474(17) 0.2138(2) 0.0850(14) Uani 1 1 d . . .
H8C H 0.4702 -0.1068 0.1781 0.102 Uiso 1 1 calc R . .
C9C C 0.4849(4) -0.11159(18) 0.2664(3) 0.0859(14) Uani 1 1 d . . .
H9C H 0.4831 -0.1527 0.2684 0.103 Uiso 1 1 calc R . .
C10C C 0.4927(5) -0.07910(18) 0.3172(2) 0.0985(16) Uani 1 1 d . . .
H10C H 0.4911 -0.0978 0.3542 0.118 Uiso 1 1 calc R . .
C11C C 0.5027(4) -0.01980(16) 0.31518(19) 0.0800(12) Uani 1 1 d . . .
H11C H 0.5108 0.0020 0.3510 0.096 Uiso 1 1 calc R . .
N1D N 0.58290(19) 0.29322(9) 0.16907(8) 0.0289(5) Uani 1 1 d . . .
C1D C 0.5121(2) 0.32392(12) 0.12566(11) 0.0337(6) Uani 1 1 d . . .
H1D H 0.4282 0.3360 0.1313 0.040 Uiso 1 1 calc R . .
C2D C 0.5539(2) 0.33887(12) 0.07365(11) 0.0345(6) Uani 1 1 d . . .
H2D H 0.4993 0.3608 0.0446 0.041 Uiso 1 1 calc R . .
C3D C 0.6757(2) 0.32215(12) 0.06306(10) 0.0316(6) Uani 1 1 d . . .
C4D C 0.7485(3) 0.28960(12) 0.10745(11) 0.0365(6) Uani 1 1 d . . .
H4D H 0.8320 0.2763 0.1026 0.044 Uiso 1 1 calc R . .
C5D C 0.6994(2) 0.27652(12) 0.15875(11) 0.0341(6) Uani 1 1 d . . .
H5D H 0.7516 0.2543 0.1884 0.041 Uiso 1 1 calc R . .
C6D C 0.7223(2) 0.33997(12) 0.00747(10) 0.0331(6) Uani 1 1 d . . .
C7D C 0.8518(3) 0.35172(15) 0.00596(12) 0.0470(8) Uani 1 1 d . . .
H7D H 0.9140 0.3461 0.0406 0.056 Uiso 1 1 calc R . .
C8D C 0.8908(3) 0.37160(17) -0.04567(13) 0.0561(9) Uani 1 1 d . . .
H8D H 0.9795 0.3800 -0.0460 0.067 Uiso 1 1 calc R . .
C9D C 0.8024(3) 0.37944(15) -0.09668(12) 0.0499(8) Uani 1 1 d . . .
H9D H 0.8298 0.3934 -0.1319 0.060 Uiso 1 1 calc R . .
C10D C 0.6740(3) 0.36685(13) -0.09628(11) 0.0410(7) Uani 1 1 d . . .
H10D H 0.6128 0.3717 -0.1314 0.049 Uiso 1 1 calc R . .
C11D C 0.6342(3) 0.34718(12) -0.04495(10) 0.0357(6) Uani 1 1 d . . .
H11D H 0.5456 0.3384 -0.0451 0.043 Uiso 1 1 calc R . .
C1F C 0.7973(4) 0.4402(2) 0.47445(16) 0.0729(11) Uani 1 1 d . . .
C2F C 0.7412(5) 0.47997(19) 0.50829(18) 0.0818(13) Uani 1 1 d . . .
H2F H 0.7334 0.5192 0.4955 0.098 Uiso 1 1 calc R . .
C3F C 0.6959(4) 0.46426(18) 0.56031(16) 0.0665(10) Uani 1 1 d . . .
C4F C 0.7115(3) 0.40711(17) 0.57799(14) 0.0568(9) Uani 1 1 d . . .
H4F H 0.6829 0.3951 0.6137 0.068 Uiso 1 1 calc R . .
C5F C 0.7669(3) 0.36757(17) 0.54552(16) 0.0605(9) Uani 1 1 d . . .
H5F H 0.7760 0.3284 0.5585 0.073 Uiso 1 1 calc R . .
C6F C 0.8095(3) 0.38401(18) 0.49427(16) 0.0627(10) Uani 1 1 d . . .
H6F H 0.8482 0.3560 0.4720 0.075 Uiso 1 1 calc R . .
C7F C 0.8464(6) 0.4588(3) 0.4193(2) 0.127(2) Uani 1 1 d . . .
H7F1 H 0.9304 0.4779 0.4300 0.190 Uiso 1 1 calc R . .
H7F2 H 0.7849 0.4859 0.3970 0.190 Uiso 1 1 calc R . .
H7F3 H 0.8560 0.4248 0.3946 0.190 Uiso 1 1 calc R . .
C8F C 0.6302(6) 0.5079(2) 0.5949(2) 0.1143(19) Uani 1 1 d . . .
H8F1 H 0.5699 0.4878 0.6168 0.171 Uiso 1 1 calc R . .
H8F2 H 0.5826 0.5359 0.5674 0.171 Uiso 1 1 calc R . .
H8F3 H 0.6953 0.5284 0.6230 0.171 Uiso 1 1 calc R . .
C4H C 0.7805(4) 0.60663(19) -0.03571(19) 0.0491(11) Uiso 0.785(6) 1 d P A 1
H4H H 0.8147 0.6287 -0.0649 0.059 Uiso 0.785(6) 1 calc PR A 1
C5H C 0.7613(5) 0.5485(2) -0.0438(2) 0.0655(14) Uiso 0.785(6) 1 d P A 1
H5H H 0.7797 0.5305 -0.0791 0.079 Uiso 0.785(6) 1 calc PR A 1
C6H C 0.7157(7) 0.5158(3) -0.0014(3) 0.069(3) Uiso 0.785(6) 1 d P A 1
H6H H 0.7057 0.4751 -0.0070 0.083 Uiso 0.785(6) 1 calc PR A 1
C1H C 0.6839(7) 0.5411(2) 0.0495(3) 0.056(4) Uiso 0.785(6) 1 d P A 1
C7H C 0.6210(6) 0.5054(3) 0.0939(2) 0.0750(16) Uiso 0.785(6) 1 d P A 1
H7H1 H 0.6849 0.4975 0.1293 0.113 Uiso 0.785(6) 1 calc PR A 1
H7H2 H 0.5893 0.4687 0.0755 0.113 Uiso 0.785(6) 1 calc PR A 1
H7H3 H 0.5485 0.5273 0.1054 0.113 Uiso 0.785(6) 1 calc PR A 1
C2H C 0.7037(5) 0.60031(19) 0.0564(2) 0.0482(11) Uiso 0.785(6) 1 d P A 1
H2H H 0.6842 0.6185 0.0914 0.058 Uiso 0.785(6) 1 calc PR A 1
C8H C 0.7682(5) 0.6978(2) 0.0242(2) 0.0669(15) Uiso 0.785(6) 1 d P A 1
H8H1 H 0.8606 0.7068 0.0333 0.100 Uiso 0.785(6) 1 calc PR A 1
H8H2 H 0.7254 0.7098 0.0575 0.100 Uiso 0.785(6) 1 calc PR A 1
H8H3 H 0.7300 0.7186 -0.0118 0.100 Uiso 0.785(6) 1 calc PR A 1
C3H C 0.7507(4) 0.63365(18) 0.0144(2) 0.0423(9) Uiso 0.785(6) 1 d P A 1
C1I C 0.6749(11) 0.5385(4) 0.0522(5) 0.07(2) Uiso 0.215(6) 1 d PG B 2
C2I C 0.6748(10) 0.5963(4) 0.0696(4) 0.042(4) Uiso 0.215(6) 1 d PG B 2
H2I H 0.6371 0.6071 0.1033 0.050 Uiso 0.215(6) 1 calc PR B 2
C3I C 0.7296(10) 0.6384(4) 0.0376(5) 0.037(3) Uiso 0.215(6) 1 d PG B 2
H3I H 0.7295 0.6779 0.0494 0.045 Uiso 0.215(6) 1 calc PR B 2
C4I C 0.7846(10) 0.6226(5) -0.0118(5) 0.052(4) Uiso 0.215(6) 1 d PG B 2
H4I H 0.8221 0.6514 -0.0337 0.062 Uiso 0.215(6) 1 calc PR B 2
C5I C 0.7848(12) 0.5648(5) -0.0292(5) 0.088(8) Uiso 0.215(6) 1 d PG B 2
C6I C 0.7300(13) 0.5228(4) 0.0028(5) 0.11(2) Uiso 0.215(6) 1 d PG B 2
H6I H 0.7301 0.4833 -0.0091 0.131 Uiso 0.215(6) 1 calc PR B 2
C7I C 0.8182(18) 0.5469(7) -0.0782(6) 0.118(9) Uiso 0.215(6) 1 d PG B 2
H7I1 H 0.8986 0.5245 -0.0694 0.178 Uiso 0.215(6) 1 calc PR B 2
H7I2 H 0.8317 0.5802 -0.1032 0.178 Uiso 0.215(6) 1 calc PR B 2
H7I3 H 0.7498 0.5221 -0.0992 0.178 Uiso 0.215(6) 1 calc PR B 2
C8I C 0.6633(17) 0.4893(5) 0.0948(6) 0.067(6) Uiso 0.215(6) 1 d PG B 2
H8I1 H 0.6798 0.5038 0.1357 0.100 Uiso 0.215(6) 1 calc PR B 2
H8I2 H 0.7266 0.4591 0.0897 0.100 Uiso 0.215(6) 1 calc PR B 2
H8I3 H 0.5760 0.4729 0.0866 0.100 Uiso 0.215(6) 1 calc PR B 2

loop_
_atom_site_aniso_label
_atom_site_aniso_U_11
_atom_site_aniso_U_22
_atom_site_aniso_U_33
_atom_site_aniso_U_23
_atom_site_aniso_U_13
_atom_site_aniso_U_12
Ni1 0.02512(16) 0.02564(18) 0.02522(15) 0.00065(12) 0.00159(11) 0.00049(13)
S1 0.0406(4) 0.0662(6) 0.0526(4) -0.0148(4) -0.0178(3) 0.0133(4)
N1 0.0312(12) 0.0303(12) 0.0304(10) 0.0014(9) 0.0051(9) 0.0024(9)
C1 0.0320(14) 0.0233(13) 0.0316(12) -0.0035(10) 0.0077(10) 0.0030(10)
S2 0.0411(4) 0.0620(5) 0.0455(4) 0.0050(4) -0.0128(3) -0.0127(4)
N2 0.0322(12) 0.0291(12) 0.0311(10) 0.0012(9) 0.0061(9) -0.0016(9)
C2 0.0325(14) 0.0233(13) 0.0305(12) 0.0039(10) 0.0072(10) -0.0002(10)
N1A 0.0268(11) 0.0289(12) 0.0317(10) 0.0002(9) 0.0045(8) 0.0006(9)
C1A 0.0235(13) 0.0329(15) 0.0478(15) 0.0056(12) 0.0049(11) 0.0022(11)
C2A 0.0260(13) 0.0324(15) 0.0471(15) 0.0038(12) 0.0045(11) -0.0037(11)
C3A 0.0276(13) 0.0296(14) 0.0260(11) -0.0003(10) 0.0060(9) -0.0011(10)
C4A 0.0251(13) 0.0306(15) 0.0475(15) -0.0046(12) 0.0058(11) 0.0040(11)
C5A 0.0227(13) 0.0314(15) 0.0529(16) -0.0045(12) 0.0079(11) -0.0009(11)
C6A 0.0315(13) 0.0285(14) 0.0224(10) -0.0019(9) 0.0029(9) -0.0002(10)
C7A 0.0334(14) 0.0323(15) 0.0289(12) 0.0006(10) 0.0083(10) 0.0016(11)
C8A 0.0471(16) 0.0341(16) 0.0311(13) -0.0001(11) 0.0089(11) 0.0073(13)
C9A 0.0605(18) 0.0246(14) 0.0339(13) 0.0005(11) 0.0089(12) -0.0004(13)
C10A 0.0492(17) 0.0281(15) 0.0368(14) -0.0016(11) 0.0083(12) -0.0106(12)
C11A 0.0332(14) 0.0307(15) 0.0315(12) 0.0013(10) 0.0068(10) -0.0014(11)
N1B 0.0305(11) 0.0299(12) 0.0253(9) -0.0024(8) 0.0043(8) -0.0034(9)
C1B 0.0298(13) 0.0384(16) 0.0319(12) -0.0028(11) 0.0056(10) -0.0051(11)
C2B 0.0310(14) 0.0408(16) 0.0282(12) -0.0054(11) 0.0026(10) -0.0042(11)
C3B 0.0298(13) 0.0355(15) 0.0264(11) 0.0016(10) 0.0030(10) 0.0004(11)
C4B 0.0307(14) 0.0477(17) 0.0331(13) -0.0031(12) 0.0076(10) -0.0107(12)
C5B 0.0347(14) 0.0366(16) 0.0308(12) -0.0055(11) 0.0047(10) -0.0093(11)
C6B 0.0316(13) 0.0382(16) 0.0287(12) -0.0007(11) 0.0060(10) -0.0024(11)
C7B 0.0295(15) 0.092(3) 0.0365(15) -0.0152(15) 0.0012(12) -0.0014(16)
C8B 0.0289(16) 0.120(3) 0.0462(17) -0.0167(19) 0.0097(13) 0.0039(18)
C9B 0.0431(17) 0.080(3) 0.0359(15) -0.0099(15) 0.0119(13) 0.0007(16)
C10B 0.0433(17) 0.061(2) 0.0275(13) -0.0050(13) 0.0037(11) -0.0057(14)
C11B 0.0299(14) 0.0504(18) 0.0293(12) 0.0032(11) 0.0039(10) -0.0025(12)
N1C 0.0297(10) 0.0298(11) 0.0259(9) 0.0018(8) 0.0044(8) 0.0026(9)
C1C 0.0354(14) 0.0338(15) 0.0295(12) 0.0004(10) 0.0038(10) -0.0014(11)
C2C 0.0364(14) 0.0371(16) 0.0341(13) 0.0088(11) 0.0057(11) 0.0013(12)
C3C 0.0252(13) 0.0284(14) 0.0464(15) 0.0019(11) 0.0100(11) 0.0019(10)
C4C 0.0352(14) 0.0341(16) 0.0353(13) -0.0036(11) 0.0030(11) 0.0005(11)
C5C 0.0354(14) 0.0304(15) 0.0300(12) -0.0008(10) 0.0030(10) -0.0001(11)
C6C 0.0307(15) 0.0320(16) 0.0659(19) 0.0051(14) 0.0108(13) 0.0003(11)
C7C 0.094(3) 0.040(2) 0.078(3) -0.0085(18) 0.030(2) -0.0075(19)
C8C 0.106(4) 0.041(2) 0.114(4) -0.023(2) 0.038(3) -0.011(2)
C9C 0.086(3) 0.031(2) 0.145(4) 0.013(3) 0.028(3) 0.0039(19)
C10C 0.129(4) 0.044(3) 0.115(4) 0.027(3) -0.005(3) -0.005(3)
C11C 0.111(3) 0.042(2) 0.080(3) 0.0155(19) -0.006(2) -0.008(2)
N1D 0.0283(11) 0.0319(12) 0.0259(9) 0.0026(8) 0.0027(8) 0.0028(9)
C1D 0.0264(13) 0.0445(17) 0.0303(12) 0.0092(11) 0.0045(10) 0.0080(11)
C2D 0.0269(13) 0.0474(17) 0.0282(12) 0.0077(11) 0.0012(10) 0.0067(12)
C3D 0.0300(13) 0.0391(16) 0.0250(11) -0.0010(10) 0.0025(9) 0.0028(11)
C4D 0.0284(13) 0.0489(17) 0.0327(13) 0.0040(12) 0.0067(10) 0.0105(12)
C5D 0.0327(14) 0.0398(16) 0.0291(12) 0.0066(11) 0.0029(10) 0.0114(11)
C6D 0.0313(14) 0.0422(16) 0.0263(11) 0.0002(11) 0.0061(10) 0.0031(11)
C7D 0.0307(15) 0.075(2) 0.0340(14) 0.0066(14) 0.0024(11) 0.0005(14)
C8D 0.0307(16) 0.095(3) 0.0435(16) 0.0087(17) 0.0096(12) -0.0039(16)
C9D 0.0471(18) 0.072(2) 0.0335(14) 0.0076(14) 0.0148(12) 0.0046(16)
C10D 0.0390(16) 0.057(2) 0.0265(12) 0.0015(12) 0.0044(11) 0.0061(13)
C11D 0.0297(13) 0.0491(17) 0.0276(12) -0.0010(11) 0.0024(10) 0.0012(12)
C1F 0.073(3) 0.096(3) 0.054(2) -0.001(2) 0.0201(19) -0.006(2)
C2F 0.117(4) 0.069(3) 0.064(2) 0.011(2) 0.027(2) 0.013(3)
C3F 0.075(3) 0.069(3) 0.056(2) -0.0021(18) 0.0132(18) 0.009(2)
C4F 0.0442(18) 0.077(3) 0.0466(17) 0.0000(17) -0.0028(14) -0.0055(17)
C5F 0.0429(19) 0.070(3) 0.063(2) -0.0003(19) -0.0089(16) -0.0044(17)
C6F 0.0411(19) 0.075(3) 0.068(2) -0.020(2) -0.0027(16) 0.0041(17)
C7F 0.179(6) 0.136(5) 0.078(3) 0.008(3) 0.061(4) -0.009(4)
C8F 0.161(5) 0.099(4) 0.091(3) -0.008(3) 0.042(3) 0.040(4)

loop_
_atom_type_symbol
_atom_type_description
_atom_type_scat_dispersion_real
_atom_type_scat_dispersion_imag
_atom_type_scat_source
C C 0.0033 0.0016 'International Tables Vol C Tables 4.2.6.8 and 6.1.1.4'
H H 0.0000 0.0000 'International Tables Vol C Tables 4.2.6.8 and 6.1.1.4'
N N 0.0061 0.0033 'International Tables Vol C Tables 4.2.6.8 and 6.1.1.4'
S S 0.1246 0.1234 'International Tables Vol C Tables 4.2.6.8 and 6.1.1.4'
Ni Ni 0.3393 1.1124 'International Tables Vol C Tables 4.2.6.8 and 6.1.1.4'

loop_
_geom_angle_atom_site_label_1
_geom_angle_atom_site_label_2
_geom_angle_atom_site_label_3
_geom_angle
N1 Ni1 N2 176.50(9)
N1 Ni1 N1A 92.16(8)
N2 Ni1 N1A 91.34(8)
N1 Ni1 N1C 88.95(8)
N2 Ni1 N1C 87.54(8)
N1A Ni1 N1C 178.87(8)
N1 Ni1 N1D 90.41(8)
N2 Ni1 N1D 89.82(8)
N1A Ni1 N1D 86.22(8)
N1C Ni1 N1D 93.95(7)
N1 Ni1 N1B 89.50(8)
N2 Ni1 N1B 90.72(8)
N1A Ni1 N1B 86.46(7)
N1C Ni1 N1B 93.38(7)
N1D Ni1 N1B 172.67(8)
C1 N1 Ni1 166.9(2)
N1 C1 S1 179.0(3)
C2 N2 Ni1 164.0(2)
N2 C2 S2 178.9(3)
C5A N1A C1A 116.5(2)
C5A N1A Ni1 121.39(17)
C1A N1A Ni1 122.08(17)
N1A C1A C2A 123.2(2)
C1A C2A C3A 120.4(2)
C4A C3A C2A 116.0(2)
C4A C3A C6A 121.7(2)
C2A C3A C6A 122.3(2)
C5A C4A C3A 120.3(2)
N1A C5A C4A 123.6(2)
C11A C6A C7A 117.6(2)
C11A C6A C3A 121.4(2)
C7A C6A C3A 121.0(2)
C8A C7A C6A 120.9(2)
C9A C8A C7A 120.3(3)
C8A C9A C10A 119.6(3)
C11A C10A C9A 120.5(3)
C10A C11A C6A 121.1(2)
C5B N1B C1B 116.3(2)
C5B N1B Ni1 123.93(16)
C1B N1B Ni1 119.05(16)
N1B C1B C2B 123.5(2)
C1B C2B C3B 120.1(2)
C4B C3B C2B 116.4(2)
C4B C3B C6B 123.4(2)
C2B C3B C6B 120.2(2)
C5B C4B C3B 119.9(2)
N1B C5B C4B 123.8(2)
C7B C6B C11B 118.2(2)
C7B C6B C3B 121.7(2)
C11B C6B C3B 120.1(2)
C6B C7B C8B 120.2(3)
C9B C8B C7B 120.8(3)
C10B C9B C8B 119.3(3)
C9B C10B C11B 120.3(3)
C10B C11B C6B 121.1(2)
C1C N1C C5C 116.6(2)
C1C N1C Ni1 121.66(17)
C5C N1C Ni1 121.59(16)
N1C C1C C2C 123.6(2)
C1C C2C C3C 120.3(2)
C2C C3C C4C 115.9(2)
C2C C3C C6C 122.0(2)
C4C C3C C6C 122.0(2)
C5C C4C C3C 120.3(2)
N1C C5C C4C 123.2(2)
C7C C6C C11C 117.3(3)
C7C C6C C3C 121.7(3)
C11C C6C C3C 121.1(3)
C6C C7C C8C 121.8(4)
C9C C8C C7C 120.0(4)
C8C C9C C10C 119.4(4)
C9C C10C C11C 120.7(4)
C10C C11C C6C 120.8(4)
C5D N1D C1D 115.9(2)
C5D N1D Ni1 124.12(16)
C1D N1D Ni1 119.03(17)
N1D C1D C2D 123.7(2)
C1D C2D C3D 120.5(2)
C2D C3D C4D 116.0(2)
C2D C3D C6D 120.3(2)
C4D C3D C6D 123.7(2)
C5D C4D C3D 120.0(2)
N1D C5D C4D 123.9(2)
C7D C6D C11D 118.1(2)
C7D C6D C3D 121.9(2)
C11D C6D C3D 120.0(2)
C8D C7D C6D 120.4(3)
C9D C8D C7D 120.7(3)
C8D C9D C10D 119.6(3)
C9D C10D C11D 120.0(2)
C10D C11D C6D 121.1(2)
C6F C1F C2F 117.9(4)
C6F C1F C7F 121.5(4)
C2F C1F C7F 120.6(4)
C3F C2F C1F 122.1(4)
C4F C3F C2F 117.1(4)
C4F C3F C8F 121.8(4)
C2F C3F C8F 121.0(4)
C5F C4F C3F 121.5(3)
C4F C5F C6F 120.2(4)
C5F C6F C1F 121.2(4)
C5H C4H C3H 120.6(4)
C6H C5H C4H 120.4(6)
C5H C6H C1H 121.0(7)
C2H C1H C6H 117.4(7)
C2H C1H C7H 121.7(5)
C6H C1H C7H 120.8(6)
C3H C2H C1H 122.2(5)
C4H C3H C2H 118.4(4)
C4H C3H C8H 122.0(4)
C2H C3H C8H 119.6(4)
C2I C1I C6I 120.0
C2I C1I C8I 122.3
C6I C1I C8I 114.1
C3I C2I C1I 120.0
C2I C3I C4I 120.0
C5I C4I C3I 120.0
C7I C5I C6I 114.8
C7I C5I C4I 124.6
C6I C5I C4I 120.0
C5I C6I C1I 120.0

loop_
_geom_bond_atom_site_label_1
_geom_bond_atom_site_label_2
_geom_bond_distance
Ni1 N1 2.062(2)
Ni1 N2 2.068(2)
Ni1 N1A 2.115(2)
Ni1 N1C 2.118(2)
Ni1 N1D 2.1425(19)
Ni1 N1B 2.1479(19)
S1 C1 1.634(3)
N1 C1 1.140(3)
S2 C2 1.635(3)
N2 C2 1.141(3)
N1A C5A 1.340(3)
N1A C1A 1.342(3)
C1A C2A 1.377(4)
C2A C3A 1.395(3)
C3A C4A 1.390(3)
C3A C6A 1.479(4)
C4A C5A 1.378(4)
C6A C11A 1.397(3)
C6A C7A 1.402(3)
C7A C8A 1.387(4)
C8A C9A 1.381(4)
C9A C10A 1.379(4)
C10A C11A 1.382(4)
N1B C5B 1.333(3)
N1B C1B 1.348(3)
C1B C2B 1.372(3)
C2B C3B 1.394(3)
C3B C4B 1.388(3)
C3B C6B 1.489(3)
C4B C5B 1.382(3)
C6B C7B 1.384(4)
C6B C11B 1.393(3)
C7B C8B 1.386(4)
C8B C9B 1.381(4)
C9B C10B 1.367(4)
C10B C11B 1.378(4)
N1C C1C 1.342(3)
N1C C5C 1.345(3)
C1C C2C 1.369(4)
C2C C3C 1.396(4)
C3C C4C 1.398(4)
C3C C6C 1.494(4)
C4C C5C 1.375(4)
C6C C7C 1.361(5)
C6C C11C 1.386(5)
C7C C8C 1.394(5)
C8C C9C 1.342(6)
C9C C10C 1.370(6)
C10C C11C 1.373(5)
N1D C5D 1.335(3)
N1D C1D 1.341(3)
C1D C2D 1.370(3)
C2D C3D 1.390(3)
C3D C4D 1.387(3)
C3D C6D 1.484(3)
C4D C5D 1.382(3)
C6D C7D 1.390(4)
C6D C11D 1.400(3)
C7D C8D 1.382(4)
C8D C9D 1.380(4)
C9D C10D 1.378(4)
C10D C11D 1.378(3)
C1F C6F 1.371(5)
C1F C2F 1.387(5)
C1F C7F 1.494(5)
C2F C3F 1.392(5)
C3F C4F 1.380(5)
C3F C8F 1.510(5)
C4F C5F 1.360(5)
C5F C6F 1.367(5)
C4H C5H 1.364(7)
C4H C3H 1.378(6)
C5H C6H 1.368(7)
C6H C1H 1.384(7)
C1H C2H 1.386(7)
C1H C7H 1.531(8)
C2H C3H 1.378(6)
C8H C3H 1.503(6)
C1I C2I 1.3900
C1I C6I 1.3900
C1I C8I 1.5115
C2I C3I 1.3900
C3I C4I 1.3900
C4I C5I 1.3900
C5I C7I 1.2898
C5I C6I 1.3900
